data_2209068
loop_
_publ_author_name
'Sefero\(glu, Zeynel'
'H\"okelek, Tuncer'
'\,Sahin, Ertan'
'Ertan, Nermin'

_publ_section_title
;
 3-(4-Chlorophenyldiazenyl)-1-methyl-2-phenyl-1<i>H</i>-indole
;
_journal_coeditor_code AT2026
_journal_issue 6
_journal_name_full 'Acta Crystallographica Section E'
_journal_page_first o2108
_journal_page_last o2110
_journal_paper_doi 10.1107/S1600536806012542
_journal_volume 62
_journal_year 2006
_chemical_formula_iupac 'C21 H16 Cl N3'
_chemical_formula_moiety 'C21 H16 Cl N3'
_chemical_formula_sum 'C21 H16 Cl N3'
_chemical_formula_weight 345.82
_chemical_name_systematic
;
3-(4-Chlorophenyldiazenyl)-1-methyl-2-phenyl-1H-indole
;
_space_group_IT_number 61
_symmetry_cell_setting orthorhombic
_symmetry_space_group_name_Hall '-P 2bc 2ac'
_symmetry_space_group_name_H-M 'P c a b'
_atom_sites_solution_hydrogens geom
_atom_sites_solution_primary direct
_atom_sites_solution_secondary difmap
_audit_creation_method SHELXL97
_cell_angle_alpha 90.00
_cell_angle_beta 90.00
_cell_angle_gamma 90.00
_cell_formula_units_Z 16
_cell_length_a 8.0836(10)
_cell_length_b 27.952(4)
_cell_length_c 30.483(3)
_cell_measurement_reflns_used 7332
_cell_measurement_temperature 296(2)
_cell_measurement_theta_max 30.594
_cell_measurement_theta_min 2.5624
_cell_volume 6887.7(15)
_computing_cell_refinement CrystalClear
_computing_data_collection 'CrystalClear (Rigaku/MSC, 2005)'
_computing_data_reduction CrystalClear
_computing_molecular_graphics 'ORTEP-3 for Windows (Farrugia, 1997)'
_computing_publication_material 'WinGX (Farrugia, 1999)'
_computing_structure_refinement 'SHELXL97 (Sheldrick, 1997)'
_computing_structure_solution 'SHELXS97 (Sheldrick, 1997)'
_diffrn_ambient_temperature 296(2)
_diffrn_measured_fraction_theta_full 0.995
_diffrn_measured_fraction_theta_max 0.995
_diffrn_measurement_device_type 'Rigaku R-AXIS RAPID-S'
_diffrn_measurement_method oscillation
_diffrn_radiation_monochromator graphite
_diffrn_radiation_source 'fine-focus sealed tube'
_diffrn_radiation_type MoK\a
_diffrn_radiation_wavelength 0.71073
_diffrn_reflns_av_R_equivalents 0.0958
_diffrn_reflns_av_sigmaI/netI 0.0684
_diffrn_reflns_limit_h_max 9
_diffrn_reflns_limit_h_min -11
_diffrn_reflns_limit_k_max 39
_diffrn_reflns_limit_k_min -38
_diffrn_reflns_limit_l_max 43
_diffrn_reflns_limit_l_min -43
_diffrn_reflns_number 64891
_diffrn_reflns_theta_full 30.57
_diffrn_reflns_theta_max 30.57
_diffrn_reflns_theta_min 2.56
_diffrn_standards_decay_% 0
_diffrn_standards_interval_count 0
_diffrn_standards_number 0
_exptl_absorpt_coefficient_mu 0.230
_exptl_absorpt_correction_T_max 0.9774
_exptl_absorpt_correction_T_min 0.9240
_exptl_absorpt_correction_type multi-scan
_exptl_absorpt_process_details '(Blessing, 1995)'
_exptl_crystal_colour orange
_exptl_crystal_density_diffrn 1.334
_exptl_crystal_density_method 'not measured'
_exptl_crystal_description rod-shaped
_exptl_crystal_F_000 2880
_exptl_crystal_size_max 0.35
_exptl_crystal_size_mid 0.20
_exptl_crystal_size_min 0.10
_refine_diff_density_max 0.302
_refine_diff_density_min -0.271
_refine_ls_extinction_method none
_refine_ls_goodness_of_fit_ref 1.177
_refine_ls_hydrogen_treatment mixed
_refine_ls_matrix_type full
_refine_ls_number_parameters 555
_refine_ls_number_reflns 10527
_refine_ls_number_restraints 0
_refine_ls_restrained_S_all 1.177
_refine_ls_R_factor_all 0.1691
_refine_ls_R_factor_gt 0.1078
_refine_ls_shift/su_max 0.000
_refine_ls_shift/su_mean 0.000
_refine_ls_structure_factor_coef Fsqd
_refine_ls_weighting_details 'calc w = 1/[\s^2^(Fo^2^)+(0.0393P)^2^+4.4415P] where P=(Fo^2^+2Fc^2^)/3'
_refine_ls_weighting_scheme calc
_refine_ls_wR_factor_gt 0.1817
_refine_ls_wR_factor_ref 0.2054
_reflns_number_gt 6382
_reflns_number_total 10527
_reflns_threshold_expression I>2\s(I)
_cod_data_source_file at2026.cif
_cod_data_source_block I
_cod_database_code 2209068
_cod_database_fobs_code 2209068

loop_
_symmetry_equiv_pos_as_xyz
'x, y, z'
'-x, -y+1/2, z+1/2'
'x+1/2, -y, -z+1/2'
'-x+1/2, y+1/2, -z'
'-x, -y, -z'
'x, y-1/2, -z-1/2'
'-x-1/2, y, z-1/2'
'x-1/2, -y-1/2, z'

loop_
_atom_site_type_symbol
_atom_site_label
_atom_site_fract_x
_atom_site_fract_y
_atom_site_fract_z
_atom_site_U_iso_or_equiv
_atom_site_adp_type
_atom_site_calc_flag
_atom_site_refinement_flags
_atom_site_occupancy
Cl Cl1 0.53752(14) 0.34057(3) 0.05653(4) 0.0753(3) Uani d . 1
N N1 0.8228(3) 0.00356(8) -0.03756(9) 0.0457(6) Uani d . 1
N N2 0.6847(3) 0.11924(8) -0.00584(8) 0.0460(6) Uani d . 1
N N3 0.6155(3) 0.13222(9) 0.02988(9) 0.0504(6) Uani d . 1
C C1 0.7469(4) -0.00917(11) 0.00167(11) 0.0476(7) Uani d . 1
C C2 0.7384(5) -0.05417(12) 0.02136(13) 0.0573(9) Uani d . 1
C C3 0.6592(5) -0.05689(14) 0.06117(14) 0.0658(10) Uani d . 1
C C4 0.5863(5) -0.01703(15) 0.08010(13) 0.0626(10) Uani d . 1
C C5 0.5922(4) 0.02752(13) 0.06069(11) 0.0518(8) Uani d . 1
C C6 0.6773(4) 0.03195(10) 0.02080(10) 0.0448(7) Uani d . 1
C C7 0.7168(4) 0.07066(10) -0.00856(10) 0.0424(7) Uani d . 1
C C8 0.8047(4) 0.05199(10) -0.04387(10) 0.0439(7) Uani d . 1
C C9 0.8684(4) 0.07692(11) -0.08285(10) 0.0456(7) Uani d . 1
C C10 0.9463(4) 0.12140(12) -0.07811(13) 0.0549(8) Uani d . 1
C C11 1.0055(5) 0.14513(15) -0.11431(15) 0.0708(11) Uani d . 1
C C12 0.9900(6) 0.12555(17) -0.15548(17) 0.0810(13) Uani d . 1
C C13 0.9143(6) 0.08209(17) -0.16038(15) 0.0781(12) Uani d . 1
C C14 0.8525(5) 0.05785(13) -0.12453(12) 0.0585(9) Uani d . 1
C C15 0.9194(5) -0.03009(11) -0.06385(12) 0.0597(9) Uani d . 1
C C16 0.5960(4) 0.18267(11) 0.03304(10) 0.0473(7) Uani d . 1
C C17 0.5175(5) 0.19923(12) 0.07049(12) 0.0571(9) Uani d . 1
C C18 0.4978(5) 0.24788(13) 0.07786(12) 0.0585(9) Uani d . 1
C C19 0.5582(4) 0.27960(11) 0.04745(11) 0.0529(8) Uani d . 1
C C20 0.6373(5) 0.26400(12) 0.00998(12) 0.0569(9) Uani d . 1
C C21 0.6569(5) 0.21560(12) 0.00295(11) 0.0542(8) Uani d . 1
H H2 0.790(4) -0.0801(10) 0.0073(10) 0.045(8) Uiso d . 1
H H3 0.649(5) -0.0869(14) 0.0756(13) 0.081(12) Uiso d . 1
H H4 0.529(5) -0.0180(12) 0.1052(12) 0.068(12) Uiso d . 1
H H5 0.543(4) 0.0561(12) 0.0745(11) 0.059(10) Uiso d . 1
H H10 0.960(4) 0.1336(11) -0.0495(11) 0.055(10) Uiso d . 1
H H11 1.059(5) 0.1769(15) -0.1121(13) 0.088(13) Uiso d . 1
H H12 1.040(5) 0.1434(16) -0.1806(15) 0.104(15) Uiso d . 1
H H13 0.900(5) 0.0681(14) -0.1885(14) 0.086(14) Uiso d . 1
H H14 0.801(4) 0.0289(11) -0.1276(10) 0.054(10) Uiso d . 1
H H15A 0.9092 -0.0616 -0.0517 0.090 Uiso calc R 1
H H15B 1.0336 -0.0206 -0.0637 0.090 Uiso calc R 1
H H15C 0.8789 -0.0301 -0.0935 0.090 Uiso calc R 1
H H17 0.483(4) 0.1755(12) 0.0915(12) 0.065(10) Uiso d . 1
H H18 0.444(5) 0.2578(13) 0.1043(12) 0.073(11) Uiso d . 1
H H20 0.683(5) 0.2888(13) -0.0094(12) 0.075(11) Uiso d . 1
H H21 0.707(4) 0.2034(12) -0.0228(11) 0.066(11) Uiso d . 1
Cl Cl1' 0.64881(15) -0.04734(3) -0.18667(4) 0.0879(4) Uani d . 1
N N1' 0.5139(3) -0.39505(9) -0.27022(9) 0.0511(7) Uani d . 1
N N2' 0.5869(3) -0.27488(9) -0.23757(8) 0.0472(6) Uani d . 1
N N3' 0.6404(3) -0.25842(9) -0.20137(9) 0.0507(6) Uani d . 1
C C1' 0.5788(4) -0.40452(11) -0.22871(11) 0.0528(8) Uani d . 1
C C2' 0.6031(5) -0.44834(13) -0.20820(14) 0.0653(10) Uani d . 1
C C3' 0.6675(5) -0.44766(16) -0.16640(14) 0.0741(12) Uani d . 1
C C4' 0.7066(5) -0.40496(16) -0.14559(14) 0.0719(11) Uani d . 1
C C5' 0.6843(5) -0.36184(14) -0.16613(12) 0.0609(9) Uani d . 1
C C6' 0.6189(4) -0.36101(11) -0.20842(10) 0.0491(7) Uani d . 1
C C7' 0.5757(4) -0.32428(11) -0.23947(10) 0.0468(7) Uani d . 1
C C8' 0.5123(4) -0.34649(10) -0.27674(10) 0.0458(7) Uani d . 1
C C9' 0.4609(4) -0.32430(10) -0.31831(10) 0.0447(7) Uani d . 1
C C10' 0.3596(4) -0.28421(12) -0.31830(12) 0.0522(8) Uani d . 1
C C11' 0.3218(5) -0.26138(14) -0.35717(14) 0.0663(10) Uani d . 1
C C12' 0.3827(6) -0.27861(14) -0.39624(14) 0.0703(12) Uani d . 1
C C13' 0.4798(5) -0.31888(14) -0.39711(12) 0.0620(10) Uani d . 1
C C14' 0.5191(4) -0.34177(12) -0.35835(11) 0.0518(8) Uani d . 1
C C15' 0.4314(5) -0.43090(12) -0.29704(13) 0.0713(11) Uani d . 1
C C16' 0.6409(4) -0.20735(11) -0.20031(10) 0.0465(7) Uani d . 1
C C17' 0.7387(5) -0.18588(13) -0.16900(12) 0.0568(9) Uani d . 1
C C18' 0.7441(5) -0.13657(13) -0.16497(13) 0.0601(9) Uani d . 1
C C19' 0.6469(4) -0.10930(11) -0.19184(12) 0.0555(8) Uani d . 1
C C20' 0.5462(5) -0.13012(13) -0.22257(13) 0.0618(9) Uani d . 1
C C21' 0.5426(5) -0.17913(12) -0.22727(12) 0.0583(9) Uani d . 1
H H2' 0.582(4) -0.4757(12) -0.2218(11) 0.062(11) Uiso d . 1
H H3' 0.682(5) -0.4772(13) -0.1515(12) 0.074(11) Uiso d . 1
H H4' 0.750(4) -0.4065(11) -0.1167(11) 0.056(9) Uiso d . 1
H H5' 0.714(4) -0.3323(12) -0.1524(11) 0.068(11) Uiso d . 1
H H10' 0.315(4) -0.2731(11) -0.2916(11) 0.063(11) Uiso d . 1
H H11' 0.257(5) -0.2344(14) -0.3561(13) 0.088(14) Uiso d . 1
H H12' 0.363(4) -0.2639(12) -0.4216(12) 0.064(11) Uiso d . 1
H H13' 0.521(5) -0.3314(14) -0.4237(14) 0.090(14) Uiso d . 1
H H14' 0.594(5) -0.3681(13) -0.3581(12) 0.075(12) Uiso d . 1
H H15D 0.4531 -0.4621 -0.2853 0.107 Uiso calc R 1
H H15E 0.4724 -0.4291 -0.3266 0.107 Uiso calc R 1
H H15F 0.3144 -0.4251 -0.2970 0.107 Uiso calc R 1
H H17' 0.800(4) -0.2058(11) -0.1521(11) 0.057(10) Uiso d . 1
H H18' 0.812(4) -0.1220(12) -0.1438(11) 0.065(10) Uiso d . 1
H H20' 0.480(4) -0.1111(12) -0.2390(11) 0.062(10) Uiso d . 1
H H21' 0.466(4) -0.1943(13) -0.2464(12) 0.071(11) Uiso d . 1

loop_
_atom_site_aniso_label
_atom_site_aniso_U_11
_atom_site_aniso_U_22
_atom_site_aniso_U_33
_atom_site_aniso_U_12
_atom_site_aniso_U_13
_atom_site_aniso_U_23
Cl1 0.0981(8) 0.0465(5) 0.0812(7) 0.0112(5) -0.0075(6) -0.0133(4)
N1 0.0479(15) 0.0360(13) 0.0532(16) -0.0008(11) -0.0030(12) -0.0015(11)
N2 0.0481(15) 0.0431(14) 0.0467(15) -0.0002(11) -0.0043(12) -0.0036(11)
N3 0.0571(16) 0.0449(15) 0.0491(16) -0.0008(12) 0.0016(13) -0.0038(12)
C1 0.0471(17) 0.0426(16) 0.0530(19) -0.0068(13) -0.0108(15) 0.0039(14)
C2 0.066(2) 0.0405(18) 0.066(2) -0.0034(16) -0.0122(19) 0.0065(16)
C3 0.073(3) 0.055(2) 0.070(3) -0.0129(19) -0.008(2) 0.018(2)
C4 0.062(2) 0.071(3) 0.055(2) -0.0165(19) -0.0039(19) 0.0145(19)
C5 0.0508(19) 0.058(2) 0.0462(19) -0.0088(16) -0.0055(15) -0.0012(16)
C6 0.0455(17) 0.0430(16) 0.0458(17) -0.0060(13) -0.0112(14) -0.0002(13)
C7 0.0452(16) 0.0360(15) 0.0462(17) -0.0024(12) -0.0040(14) -0.0015(12)
C8 0.0477(17) 0.0344(14) 0.0497(18) -0.0004(12) -0.0078(14) 0.0006(13)
C9 0.0473(17) 0.0413(16) 0.0484(18) 0.0030(13) 0.0012(14) 0.0018(13)
C10 0.057(2) 0.0474(18) 0.060(2) -0.0018(15) 0.0017(18) 0.0035(16)
C11 0.067(2) 0.057(2) 0.089(3) -0.0099(19) 0.010(2) 0.011(2)
C12 0.086(3) 0.078(3) 0.078(3) 0.000(2) 0.022(3) 0.023(3)
C13 0.100(3) 0.077(3) 0.057(3) 0.003(2) 0.017(2) 0.002(2)
C14 0.067(2) 0.050(2) 0.058(2) -0.0013(17) 0.0052(18) -0.0017(17)
C15 0.067(2) 0.0456(18) 0.066(2) 0.0081(16) -0.0031(18) -0.0094(16)
C16 0.0523(18) 0.0447(17) 0.0449(17) 0.0006(14) -0.0029(14) -0.0061(13)
C17 0.069(2) 0.0485(19) 0.054(2) 0.0008(17) 0.0059(18) -0.0012(16)
C18 0.068(2) 0.054(2) 0.053(2) 0.0072(17) 0.0055(18) -0.0117(17)
C19 0.060(2) 0.0437(17) 0.055(2) 0.0049(15) -0.0100(17) -0.0074(14)
C20 0.071(2) 0.0450(18) 0.055(2) -0.0032(16) -0.0009(18) -0.0014(16)
C21 0.072(2) 0.0463(18) 0.0446(19) 0.0005(16) 0.0040(17) -0.0061(15)
Cl1' 0.0999(8) 0.0470(5) 0.1169(9) -0.0007(5) -0.0057(7) -0.0158(5)
N1' 0.0654(18) 0.0368(13) 0.0510(16) 0.0037(12) 0.0001(13) -0.0004(11)
N2' 0.0545(16) 0.0434(14) 0.0437(15) -0.0009(12) 0.0018(12) -0.0022(11)
N3' 0.0595(17) 0.0459(15) 0.0466(15) 0.0014(12) -0.0017(13) -0.0017(12)
C1' 0.060(2) 0.0488(18) 0.0499(19) 0.0103(15) 0.0045(16) 0.0033(15)
C2' 0.083(3) 0.046(2) 0.067(3) 0.0140(19) 0.007(2) 0.0113(18)
C3' 0.087(3) 0.067(3) 0.068(3) 0.020(2) 0.002(2) 0.026(2)
C4' 0.080(3) 0.083(3) 0.053(2) 0.020(2) -0.003(2) 0.016(2)
C5' 0.068(2) 0.064(2) 0.050(2) 0.0091(19) -0.0036(18) 0.0054(18)
C6' 0.0521(18) 0.0483(17) 0.0469(18) 0.0067(14) 0.0037(15) 0.0053(14)
C7' 0.0541(19) 0.0423(16) 0.0441(17) 0.0029(14) 0.0012(14) 0.0017(13)
C8' 0.0545(19) 0.0371(15) 0.0459(17) 0.0043(13) 0.0033(14) -0.0021(12)
C9' 0.0535(18) 0.0367(15) 0.0440(17) -0.0020(13) -0.0044(14) -0.0020(12)
C10' 0.054(2) 0.0464(18) 0.056(2) 0.0009(15) -0.0029(17) -0.0041(15)
C11' 0.070(3) 0.051(2) 0.078(3) 0.0044(19) -0.025(2) 0.0044(19)
C12' 0.093(3) 0.061(2) 0.057(2) -0.016(2) -0.028(2) 0.0160(19)
C13' 0.080(3) 0.060(2) 0.046(2) -0.0178(19) -0.0035(19) -0.0011(17)
C14' 0.059(2) 0.0454(18) 0.0505(19) -0.0028(15) 0.0011(16) -0.0040(15)
C15' 0.100(3) 0.0435(19) 0.070(2) -0.0067(19) -0.004(2) -0.0063(17)
C16' 0.0512(18) 0.0443(17) 0.0439(17) -0.0013(14) 0.0017(14) -0.0017(13)
C17' 0.064(2) 0.055(2) 0.052(2) 0.0011(17) -0.0143(17) -0.0037(16)
C18' 0.063(2) 0.057(2) 0.060(2) -0.0057(18) -0.0119(18) -0.0134(17)
C19' 0.057(2) 0.0458(18) 0.063(2) -0.0026(15) 0.0040(17) -0.0065(16)
C20' 0.073(2) 0.050(2) 0.063(2) 0.0085(18) -0.014(2) 0.0000(17)
C21' 0.068(2) 0.0478(19) 0.059(2) 0.0007(17) -0.0162(19) -0.0053(16)

loop_
_atom_type_symbol
_atom_type_description
_atom_type_scat_dispersion_real
_atom_type_scat_dispersion_imag
_atom_type_scat_source
C C 0.0033 0.0016 'International Tables Vol C Tables 4.2.6.8 and 6.1.1.4'
H H 0.0000 0.0000 'International Tables Vol C Tables 4.2.6.8 and 6.1.1.4'
Cl Cl 0.1484 0.1585 'International Tables Vol C Tables 4.2.6.8 and 6.1.1.4'
N N 0.0061 0.0033 'International Tables Vol C Tables 4.2.6.8 and 6.1.1.4'

loop_
_geom_angle_atom_site_label_1
_geom_angle_atom_site_label_2
_geom_angle_atom_site_label_3
_geom_angle
_geom_angle_publ_flag
C8 N1 C1 109.0(3) yes
C8 N1 C15 127.9(3) yes
C1 N1 C15 122.9(3) yes
N3 N2 C7 114.3(3) yes
N2 N3 C16 112.8(3) yes
N1 C1 C2 128.5(3) ?
N1 C1 C6 108.9(3) ?
C2 C1 C6 122.6(3) ?
C3 C2 C1 116.9(4) ?
C3 C2 H2 124.5(19) ?
C1 C2 H2 118.6(19) ?
C2 C3 C4 121.4(4) ?
C2 C3 H3 120(2) ?
C4 C3 H3 119(2) ?
C5 C4 C3 122.2(4) ?
C5 C4 H4 114(2) ?
C3 C4 H4 124(2) ?
C4 C5 C6 117.9(4) ?
C4 C5 H5 122.3(19) ?
C6 C5 H5 119.7(19) ?
C5 C6 C1 118.9(3) ?
C5 C6 C7 135.6(3) ?
C1 C6 C7 105.5(3) ?
N2 C7 C8 120.7(3) ?
N2 C7 C6 131.1(3) yes
C8 C7 C6 108.2(3) ?
N1 C8 C7 108.4(3) yes
N1 C8 C9 122.8(3) yes
C7 C8 C9 128.8(3) yes
C14 C9 C10 118.6(3) ?
C14 C9 C8 121.8(3) ?
C10 C9 C8 119.6(3) ?
C11 C10 C9 120.1(4) ?
C11 C10 H10 122(2) ?
C9 C10 H10 118(2) ?
C10 C11 C12 120.6(4) ?
C10 C11 H11 122(2) ?
C12 C11 H11 117(2) ?
C13 C12 C11 119.6(4) ?
C13 C12 H12 123(3) ?
C11 C12 H12 118(3) ?
C12 C13 C14 120.8(4) ?
C12 C13 H13 121(3) ?
C14 C13 H13 118(3) ?
C13 C14 C9 120.3(4) ?
C13 C14 H14 121(2) ?
C9 C14 H14 118(2) ?
N1 C15 H15A 109.5 ?
N1 C15 H15B 109.5 ?
H15A C15 H15B 109.5 ?
N1 C15 H15C 109.5 ?
H15A C15 H15C 109.5 ?
H15B C15 H15C 109.5 ?
C17 C16 C21 119.0(3) ?
C17 C16 N3 116.0(3) ?
C21 C16 N3 125.0(3) ?
C16 C17 C18 120.9(3) ?
C16 C17 H17 117(2) ?
C18 C17 H17 122(2) ?
C19 C18 C17 118.9(3) ?
C19 C18 H18 123(2) ?
C17 C18 H18 118(2) ?
C18 C19 C20 121.3(3) ?
C18 C19 Cl1 119.5(3) ?
C20 C19 Cl1 119.2(3) ?
C21 C20 C19 119.5(3) ?
C21 C20 H20 124(2) ?
C19 C20 H20 117(2) ?
C20 C21 C16 120.5(3) ?
C20 C21 H21 122(2) ?
C16 C21 H21 117(2) ?
C8' N1' C1' 108.8(3) yes
C8' N1' C15' 126.6(3) yes
C1' N1' C15' 123.5(3) yes
N3' N2' C7' 114.8(3) yes
N2' N3' C16' 112.5(3) yes
C2' C1' N1' 128.9(3) ?
C2' C1' C6' 122.2(3) ?
N1' C1' C6' 108.8(3) ?
C3' C2' C1' 117.2(4) ?
C3' C2' H2' 121(2) ?
C1' C2' H2' 121(2) ?
C2' C3' C4' 121.4(4) ?
C2' C3' H3' 118(2) ?
C4' C3' H3' 120(2) ?
C5' C4' C3' 121.2(4) ?
C5' C4' H4' 121(2) ?
C3' C4' H4' 118(2) ?
C4' C5' C6' 119.2(4) ?
C4' C5' H5' 122(2) ?
C6' C5' H5' 119(2) ?
C5' C6' C1' 118.8(3) ?
C5' C6' C7' 135.4(3) ?
C1' C6' C7' 105.8(3) ?
N2' C7' C8' 120.2(3) ?
N2' C7' C6' 131.9(3) yes
C8' C7' C6' 107.9(3) ?
N1' C8' C7' 108.7(3) yes
N1' C8' C9' 123.0(3) yes
C7' C8' C9' 128.2(3) yes
C10' C9' C14' 118.8(3) ?
C10' C9' C8' 120.5(3) ?
C14' C9' C8' 120.7(3) ?
C11' C10' C9' 120.3(4) ?
C11' C10' H10' 120(2) ?
C9' C10' H10' 119(2) ?
C12' C11' C10' 120.2(4) ?
C12' C11' H11' 121(3) ?
C10' C11' H11' 118(3) ?
C13' C12' C11' 120.5(4) ?
C13' C12' H12' 118(2) ?
C11' C12' H12' 122(2) ?
C12' C13' C14' 119.7(4) ?
C12' C13' H13' 122(3) ?
C14' C13' H13' 119(3) ?
C13' C14' C9' 120.6(4) ?
C13' C14' H14' 121(2) ?
C9' C14' H14' 119(2) ?
N1' C15' H15D 109.5 ?
N1' C15' H15E 109.5 ?
H15D C15' H15E 109.5 ?
N1' C15' H15F 109.5 ?
H15D C15' H15F 109.5 ?
H15E C15' H15F 109.5 ?
C17' C16' C21' 119.4(3) ?
C17' C16' N3' 116.9(3) ?
C21' C16' N3' 123.6(3) ?
C16' C17' C18' 120.9(3) ?
C16' C17' H17' 116(2) ?
C18' C17' H17' 123(2) ?
C19' C18' C17' 118.9(3) ?
C19' C18' H18' 120(2) ?
C17' C18' H18' 121(2) ?
C18' C19' C20' 120.9(3) ?
C18' C19' Cl1' 119.7(3) ?
C20' C19' Cl1' 119.3(3) ?
C19' C20' C21' 120.4(3) ?
C19' C20' H20' 119(2) ?
C21' C20' H20' 121(2) ?
C20' C21' C16' 119.4(3) ?
C20' C21' H21' 121(2) ?
C16' C21' H21' 119(2) ?

loop_
_geom_bond_atom_site_label_1
_geom_bond_atom_site_label_2
_geom_bond_distance
_geom_bond_publ_flag
Cl1 C19 1.735(3) ?
N1 C8 1.375(3) yes
N1 C1 1.391(4) yes
N1 C15 1.462(4) yes
N2 N3 1.277(3) yes
N2 C7 1.385(3) yes
N3 C16 1.422(4) yes
C1 C2 1.395(4) ?
C1 C6 1.406(4) yes
C2 C3 1.374(5) ?
C2 H2 0.94(3) ?
C3 C4 1.386(6) ?
C3 H3 0.95(4) ?
C4 H4 0.90(4) ?
C5 C4 1.379(5) ?
C5 H5 0.99(3) ?
C6 C5 1.402(4) ?
C7 C8 1.391(4) yes
C7 C6 1.440(4) yes
C8 C9 1.470(4) ?
C9 C14 1.384(5) ?
C9 C10 1.401(4) ?
C10 C11 1.374(5) ?
C10 H10 0.94(3) ?
C11 C12 1.375(6) ?
C11 H11 0.99(4) ?
C12 H12 1.00(5) ?
C13 C12 1.368(6) ?
C13 H13 0.95(4) ?
C14 C13 1.379(5) ?
C14 H14 0.92(3) ?
C15 H15A 0.9600 ?
C15 H15B 0.9600 ?
C15 H15C 0.9600 ?
C16 C17 1.385(4) ?
C16 C21 1.390(4) ?
C17 C18 1.388(5) ?
C17 H17 0.96(3) ?
C18 H18 0.96(4) ?
C19 C18 1.372(5) ?
C19 C20 1.380(5) ?
C20 H20 0.98(4) ?
C21 C20 1.379(4) ?
C21 H21 0.95(3) ?
Cl1' C19' 1.739(3) ?
N1' C1' 1.395(4) yes
N1' C15' 1.455(4) yes
N2' C7' 1.385(4) yes
N3' N2' 1.272(3) yes
N3' C16' 1.428(4) yes
C1' C2' 1.389(4) ?
C2' H2' 0.89(3) ?
C3' C4' 1.388(6) ?
C3' H3' 0.95(4) ?
C3' C2' 1.377(6) ?
C4' H4' 0.95(3) ?
C5' C4' 1.370(5) ?
C5' H5' 0.96(3) ?
C6' C5' 1.393(5) ?
C6' C1' 1.402(4) yes
C7' C6' 1.440(4) yes
C8' N1' 1.372(4) yes
C8' C7' 1.392(4) yes
C8' C9' 1.471(4) ?
C9' C10' 1.388(4) ?
C9' C14' 1.396(4) ?
C10' C11' 1.380(5) ?
C10' H10' 0.94(3) ?
C11' H11' 0.92(4) ?
C12' C11' 1.376(6) ?
C12' H12' 0.89(4) ?
C13' C12' 1.373(6) ?
C13' H13' 0.94(4) ?
C14' C13' 1.381(5) ?
C14' H14' 0.95(4) ?
C15' H15D 0.9600 ?
C15' H15E 0.9600 ?
C15' H15F 0.9600 ?
C16' C17' 1.377(4) ?
C16' C21' 1.389(4) ?
C17' H17' 0.90(3) ?
C18' C19' 1.367(5) ?
C18' C17' 1.384(5) ?
C18' H18' 0.94(3) ?
C20' C19' 1.371(5) ?
C20' C21' 1.378(5) ?
C20' H20' 0.91(3) ?
C21' H21' 0.95(4) ?

loop_
_geom_torsion_atom_site_label_1
_geom_torsion_atom_site_label_2
_geom_torsion_atom_site_label_3
_geom_torsion_atom_site_label_4
_geom_torsion
_geom_torsion_publ_flag
C1 N1 C8 C7 0.0(3) yes
C15 N1 C8 C7 -173.7(3) ?
C1 N1 C8 C9 -178.8(3) ?
C15 N1 C8 C9 7.4(5) ?
C8 N1 C1 C2 -178.4(3) ?
C15 N1 C1 C2 -4.3(5) ?
C8 N1 C1 C6 0.5(3) yes
C15 N1 C1 C6 174.6(3) ?
N3 N2 C7 C8 -174.3(3) ?
N3 N2 C7 C6 4.0(4) ?
C7 N2 N3 C16 175.4(2) ?
N2 N3 C16 C17 178.3(3) ?
N2 N3 C16 C21 -5.3(4) ?
N1 C1 C6 C5 179.4(3) ?
C2 C1 C6 C5 -1.7(5) ?
N1 C1 C6 C7 -0.8(3) yes
C2 C1 C6 C7 178.2(3) ?
N1 C1 C2 C3 178.2(3) ?
C6 C1 C2 C3 -0.6(5) ?
C1 C2 C3 C4 2.1(5) ?
C2 C3 C4 C5 -1.4(6) ?
C6 C5 C4 C3 -0.9(5) ?
C1 C6 C5 C4 2.4(5) ?
C7 C6 C5 C4 -177.5(3) ?
N2 C7 C6 C5 2.2(6) ?
C8 C7 C6 C5 -179.4(3) ?
N2 C7 C6 C1 -177.7(3) ?
C8 C7 C6 C1 0.8(3) yes
N2 C7 C8 N1 178.1(3) ?
C6 C7 C8 N1 -0.5(3) yes
N2 C7 C8 C9 -3.1(5) ?
C6 C7 C8 C9 178.2(3) ?
N1 C8 C9 C14 42.5(5) ?
C7 C8 C9 C14 -136.1(4) ?
N1 C8 C9 C10 -138.0(3) ?
C7 C8 C9 C10 43.4(5) ?
C10 C9 C14 C13 0.8(5) ?
C8 C9 C14 C13 -179.7(3) ?
C14 C9 C10 C11 -0.2(5) ?
C8 C9 C10 C11 -179.7(3) ?
C9 C10 C11 C12 -0.4(6) ?
C10 C11 C12 C13 0.3(7) ?
C14 C13 C12 C11 0.4(7) ?
C9 C14 C13 C12 -0.9(7) ?
C17 C16 C21 C20 -1.0(5) ?
N3 C16 C21 C20 -177.2(3) ?
C21 C16 C17 C18 0.8(5) ?
N3 C16 C17 C18 177.4(3) ?
C16 C17 C18 C19 -0.4(6) ?
C18 C19 C20 C21 -0.3(5) ?
Cl1 C19 C20 C21 178.8(3) ?
C20 C19 C18 C17 0.1(5) ?
Cl1 C19 C18 C17 -179.0(3) ?
C16 C21 C20 C19 0.7(5) ?
C8' N1' C1' C2' 179.8(4) ?
C15' N1' C1' C2' 11.3(6) ?
C8' N1' C1' C6' 0.2(4) yes
C15' N1' C1' C6' -168.3(3) ?
N3' N2' C7' C8' 177.4(3) ?
N3' N2' C7' C6' -2.5(5) ?
C16' N3' N2' C7' -176.8(3) ?
N2' N3' C16' C17' -161.6(3) ?
N2' N3' C16' C21' 21.9(4) ?
N1' C1' C2' C3' -178.9(4) ?
C6' C1' C2' C3' 0.6(6) ?
C4' C3' C2' C1' -0.1(6) ?
C2' C3' C4' C5' -0.8(7) ?
C6' C5' C4' C3' 1.0(6) ?
C5' C6' C1' C2' -0.4(5) ?
C7' C6' C1' C2' -179.7(3) ?
C5' C6' C1' N1' 179.2(3) ?
C7' C6' C1' N1' -0.1(4) yes
C1' C6' C5' C4' -0.4(5) ?
C7' C6' C5' C4' 178.6(4) ?
N2' C7' C6' C5' 0.7(7) ?
C8' C7' C6' C5' -179.1(4) ?
N2' C7' C6' C1' 179.8(3) ?
C8' C7' C6' C1' -0.1(4) yes
C7' C8' N1' C1' -0.2(4) yes
C9' C8' N1' C1' 176.1(3) ?
C7' C8' N1' C15' 167.8(3) ?
C9' C8' N1' C15' -15.9(5) ?
N1' C8' C9' C10' 136.9(3) ?
C7' C8' C9' C10' -47.5(5) ?
N1' C8' C9' C14' -46.1(5) ?
C7' C8' C9' C14' 129.5(4) ?
N1' C8' C7' N2' -179.7(3) ?
C9' C8' C7' N2' 4.2(5) ?
N1' C8' C7' C6' 0.2(4) yes
C9' C8' C7' C6' -175.9(3) ?
C14' C9' C10' C11' -2.0(5) ?
C8' C9' C10' C11' 175.1(3) ?
C10' C9' C14' C13' 1.6(5) ?
C8' C9' C14' C13' -175.5(3) ?
C9' C10' C11' C12' 0.8(6) ?
C13' C12' C11' C10' 0.7(6) ?
C14' C13' C12' C11' -1.1(6) ?
C9' C14' C13' C12' -0.1(5) ?
C17' C16' C21' C20' 0.8(5) ?
N3' C16' C21' C20' 177.2(3) ?
C21' C16' C17' C18' -2.0(5) ?
N3' C16' C17' C18' -178.6(3) ?
C19' C18' C17' C16' 1.8(6) ?
C17' C18' C19' C20' -0.5(6) ?
C17' C18' C19' Cl1' 178.8(3) ?
C21' C20' C19' C18' -0.7(6) ?
C21' C20' C19' Cl1' -180.0(3) ?
C19' C20' C21' C16' 0.6(6) ?

loop_
_cod_related_entry_id
_cod_related_entry_database
_cod_related_entry_code
1 ChemSpider 28549991
